data_7047744
loop_
_publ_author_name
'Lekich, Travis T.'
'Gary, J. Brannon'
'Bellows, Sarina M.'
'Cundari, Thomas R.'
'Guard, Louise M.'
'Heinekey, D. Michael'

_publ_section_title
;
 H<sub>2</sub> addition to (<sup>Me4</sup>PCP)Ir(CO): studies of the
 isomerization mechanism.
;
_journal_issue 45
_journal_name_full 'Dalton transactions (Cambridge, England : 2003)'
_journal_page_first 16119
_journal_page_last 16125
_journal_paper_doi 10.1039/c8dt02861c
_journal_volume 47
_journal_year 2018
_chemical_formula_moiety 'C13 H21 Ir O P2'
_chemical_formula_sum 'C13 H21 Ir O P2'
_chemical_formula_weight 447.44
_space_group_IT_number 61
_space_group_name_Hall '-P 2ac 2ab'
_space_group_name_H-M_alt 'P b c a'
_symmetry_cell_setting orthorhombic
_symmetry_Int_Tables_number 61
_symmetry_space_group_name_Hall '-P 2ac 2ab'
_symmetry_space_group_name_H-M 'P b c a'
_atom_sites_solution_hydrogens mixed
_atom_sites_solution_primary direct
_audit_conform_dict_location ftp://ftp.iucr.org/pub/cif_core.dic
_audit_conform_dict_name cif_core.dic
_audit_conform_dict_version 2.4.3
_audit_creation_date 2018-03-27T13:11:36-00:00
_audit_creation_method 'WinGX routine CIF_UPDATE'
_audit_update_record
;
2018-07-12 deposited with the CCDC.
2018-10-08 downloaded from the CCDC.
;
_cell_angle_alpha 90
_cell_angle_beta 90
_cell_angle_gamma 90
_cell_formula_units_Z 8
_cell_length_a 10.0756(12)
_cell_length_b 12.0992(17)
_cell_length_c 25.280(4)
_cell_measurement_reflns_used 4322
_cell_measurement_temperature 100(2)
_cell_measurement_theta_max 25.27
_cell_measurement_theta_min 2.75
_cell_measurement_wavelength 0.71073
_cell_volume 3081.8(7)
_computing_cell_refinement 'SAINT V8.34A integration software'
_computing_data_collection 'Bruker APEX2 software'
_computing_data_reduction 'SORTAV (Blessing, 1995)'
_computing_molecular_graphics 'ORTEP-3 for Windows (Farrugia, 2012)'
_computing_publication_material 'WinGX publication routines (Farrugia, 2012)'
_computing_structure_refinement 'SHELXL-2014/7 (Sheldrick, 2014)'
_computing_structure_solution 'SHELXS-2013 (Sheldrick, 2008)'
_diffrn_ambient_temperature 100(2)
_diffrn_detector 'APEX-II CCD'
_diffrn_measured_fraction_theta_full 0.981
_diffrn_measured_fraction_theta_max 0.981
_diffrn_measurement_device '\k-geometry diffractometer'
_diffrn_measurement_device_type 'Bruker APEX-II'
_diffrn_measurement_method '\f or \w oscillation scans'
_diffrn_orient_matrix_UB_11 -0.011157
_diffrn_orient_matrix_UB_12 0.072137
_diffrn_orient_matrix_UB_13 -0.018787
_diffrn_orient_matrix_UB_21 -0.003279
_diffrn_orient_matrix_UB_22 0.039211
_diffrn_orient_matrix_UB_23 0.034797
_diffrn_orient_matrix_UB_31 0.098566
_diffrn_orient_matrix_UB_32 0.00947
_diffrn_orient_matrix_UB_33 -0.000969
_diffrn_radiation_monochromator graphite
_diffrn_radiation_probe x-ray
_diffrn_radiation_type MoK\a
_diffrn_radiation_wavelength 0.71073
_diffrn_reflns_av_R_equivalents 0.0356
_diffrn_reflns_av_unetI/netI 0.0484
_diffrn_reflns_Laue_measured_fraction_full 0.981
_diffrn_reflns_Laue_measured_fraction_max 0.981
_diffrn_reflns_limit_h_max 12
_diffrn_reflns_limit_h_min -12
_diffrn_reflns_limit_k_max 14
_diffrn_reflns_limit_k_min -14
_diffrn_reflns_limit_l_max 30
_diffrn_reflns_limit_l_min -30
_diffrn_reflns_number 5174
_diffrn_reflns_point_group_measured_fraction_full 0.981
_diffrn_reflns_point_group_measured_fraction_max 0.981
_diffrn_reflns_theta_full 25
_diffrn_reflns_theta_max 25.348
_diffrn_reflns_theta_min 1.611
_diffrn_source 'sealed x-ray tube'
_diffrn_standards_number 0
_exptl_absorpt_coefficient_mu 8.856
_exptl_absorpt_correction_T_max 0.746
_exptl_absorpt_correction_T_min 0.596
_exptl_absorpt_correction_type multi-scan
_exptl_absorpt_process_details
;
SADABS-2012/1 - Bruker AXS area detector scaling and absorption correction
;
_exptl_crystal_colour colourless
_exptl_crystal_density_diffrn 1.929
_exptl_crystal_density_method 'not measured'
_exptl_crystal_description prism
_exptl_crystal_F_000 1712
_exptl_crystal_size_max 0.15
_exptl_crystal_size_mid 0.08
_exptl_crystal_size_min 0.05
_refine_diff_density_max 1.754
_refine_diff_density_min -1.129
_refine_diff_density_rms 0.205
_refine_ls_extinction_method none
_refine_ls_goodness_of_fit_ref 1.077
_refine_ls_hydrogen_treatment mixed
_refine_ls_matrix_type full
_refine_ls_number_constraints 0
_refine_ls_number_parameters 158
_refine_ls_number_reflns 2772
_refine_ls_number_restraints 0
_refine_ls_restrained_S_all 1.077
_refine_ls_R_factor_all 0.0727
_refine_ls_R_factor_gt 0.0329
_refine_ls_shift/su_max 0.001
_refine_ls_shift/su_mean 0
_refine_ls_structure_factor_coef Fsqd
_refine_ls_weighting_details 'w=1/[\s^2^(Fo^2^)+35.4080P] where P=(Fo^2^+2Fc^2^)/3'
_refine_ls_weighting_scheme calc
_refine_ls_wR_factor_gt 0.0571
_refine_ls_wR_factor_ref 0.0721
_reflns_Friedel_coverage 0
_reflns_number_gt 1795
_reflns_number_total 2772
_reflns_threshold_expression 'I > 2\s(I)'
_cod_data_source_file c8dt02861c2.cif
_cod_data_source_block shelx_CCDC2
_cod_depositor_comments 'Adding full bibliography for 7047742--7047746.cif.'
_cod_original_cell_volume 3081.9(7)
_cod_database_code 7047744
_shelx_estimated_absorpt_t_min 0.35
_shelx_estimated_absorpt_t_max 0.666

loop_
_symmetry_equiv_pos_as_xyz
'x, y, z'
'x+1/2, -y+1/2, -z'
'-x, y+1/2, -z+1/2'
'-x+1/2, -y, z+1/2'
'-x, -y, -z'
'-x-1/2, y-1/2, z'
'x, -y-1/2, z-1/2'
'x-1/2, y, -z-1/2'

loop_
_atom_site_label
_atom_site_type_symbol
_atom_site_fract_x
_atom_site_fract_y
_atom_site_fract_z
_atom_site_U_iso_or_equiv
_atom_site_adp_type
_atom_site_occupancy
_atom_site_site_symmetry_order
_atom_site_calc_flag
_atom_site_refinement_flags_posn
_atom_site_refinement_flags_adp
C1 C 1.0077(8) 0.1716(6) 0.5847(3) 0.0148(17) Uani 1 1 d . .
C2 C 1.0834(8) 0.1446(7) 0.5403(4) 0.0189(14) Uani 1 1 d . .
C3 C 1.0961(8) 0.2141(7) 0.4975(4) 0.023(2) Uani 1 1 d . .
H3 H 1.1491 0.1937 0.4679 0.028 Uiso 1 1 calc R U
C4 C 1.0293(9) 0.3150(8) 0.4985(4) 0.029(2) Uani 1 1 d . .
H4 H 1.035 0.3631 0.4688 0.034 Uiso 1 1 calc R U
C5 C 0.9543(8) 0.3463(7) 0.5423(3) 0.0189(14) Uani 1 1 d . .
H5 H 0.9096 0.4154 0.5427 0.023 Uiso 1 1 calc R U
C6 C 0.9455(8) 0.2762(8) 0.5851(3) 0.022(2) Uani 1 1 d . .
C7 C 0.8711(8) 0.3119(7) 0.6341(3) 0.019(2) Uani 1 1 d . .
H7A H 0.7907 0.354 0.6241 0.023 Uiso 1 1 calc R U
H7B H 0.928 0.3599 0.6563 0.023 Uiso 1 1 calc R U
C8 C 0.8025(9) 0.2271(8) 0.7385(4) 0.032(2) Uani 1 1 d . .
H8A H 0.7427 0.2908 0.7403 0.049 Uiso 1 1 calc R U
H8B H 0.8886 0.2468 0.7538 0.049 Uiso 1 1 calc R U
H8C H 0.7641 0.1653 0.7583 0.049 Uiso 1 1 calc R U
C9 C 0.6585(8) 0.1530(8) 0.6491(4) 0.035(3) Uani 1 1 d . .
H9A H 0.6267 0.0882 0.6686 0.053 Uiso 1 1 calc R U
H9B H 0.6595 0.1366 0.6112 0.053 Uiso 1 1 calc R U
H9C H 0.5993 0.2157 0.6558 0.053 Uiso 1 1 calc R U
C10 C 1.1512(8) 0.0324(7) 0.5399(4) 0.025(2) Uani 1 1 d . .
H10A H 1.2396 0.0382 0.523 0.03 Uiso 1 1 calc R U
H10B H 1.0974 -0.0213 0.5195 0.03 Uiso 1 1 calc R U
C11 C 1.3328(8) 0.0293(7) 0.6286(4) 0.024(2) Uani 1 1 d . .
H11A H 1.3474 0.0086 0.6657 0.036 Uiso 1 1 calc R U
H11B H 1.3406 0.1096 0.6249 0.036 Uiso 1 1 calc R U
H11C H 1.3993 -0.007 0.6063 0.036 Uiso 1 1 calc R U
C12 C 1.1833(9) -0.1629(8) 0.6062(4) 0.031(2) Uani 1 1 d . .
H12A H 1.2557 -0.1834 0.5822 0.046 Uiso 1 1 calc R U
H12B H 1.0999 -0.1948 0.5933 0.046 Uiso 1 1 calc R U
H12C H 1.2022 -0.1911 0.6417 0.046 Uiso 1 1 calc R U
C13 C 0.9775(8) -0.0242(7) 0.7106(4) 0.025(2) Uani 1 1 d . .
O1 O 0.9637(6) -0.0766(6) 0.7491(3) 0.0382(17) Uani 1 1 d . .
P1 P 0.8248(2) 0.1873(2) 0.67078(10) 0.0210(5) Uani 1 1 d . .
P2 P 1.1686(2) -0.01399(19) 0.60844(10) 0.0193(5) Uani 1 1 d . .
Ir1 Ir 0.99198(3) 0.06597(2) 0.65045(2) 0.01500(10) Uani 1 1 d . .
H1I H 1.084(7) 0.146(6) 0.685(3) 0.018 Uiso 1 1 d . U
H1J H 0.880(7) -0.008(6) 0.612(3) 0.018 Uiso 1 1 d . U

loop_
_atom_site_aniso_label
_atom_site_aniso_U_11
_atom_site_aniso_U_22
_atom_site_aniso_U_33
_atom_site_aniso_U_23
_atom_site_aniso_U_13
_atom_site_aniso_U_12
C1 0.014(4) 0.012(4) 0.018(4) -0.003(3) -0.008(4) -0.004(4)
C2 0.023(3) 0.010(3) 0.024(4) -0.004(3) -0.007(3) -0.005(2)
C3 0.020(4) 0.024(6) 0.026(6) 0.000(5) 0.000(4) -0.002(4)
C4 0.041(6) 0.025(5) 0.021(5) 0.006(4) 0.004(4) -0.007(5)
C5 0.023(3) 0.010(3) 0.024(4) -0.004(3) -0.007(3) -0.005(2)
C6 0.015(4) 0.033(6) 0.018(5) -0.003(4) -0.004(4) 0.000(4)
C7 0.025(4) 0.010(4) 0.022(5) 0.004(4) 0.008(4) -0.001(4)
C8 0.026(5) 0.034(6) 0.037(7) 0.000(5) 0.005(4) 0.004(4)
C9 0.022(4) 0.032(6) 0.052(7) 0.017(6) 0.004(5) -0.002(4)
C10 0.023(4) 0.030(6) 0.022(5) 0.001(4) -0.006(4) 0.002(4)
C11 0.019(4) 0.016(5) 0.036(6) -0.001(4) -0.003(4) 0.002(4)
C12 0.026(5) 0.030(6) 0.036(6) 0.007(5) 0.004(4) -0.004(4)
C13 0.024(4) 0.020(5) 0.031(6) 0.001(4) 0.007(4) 0.000(4)
O1 0.040(4) 0.039(4) 0.036(4) 0.009(4) 0.016(3) 0.000(3)
P1 0.0134(10) 0.0220(13) 0.0276(14) 0.0012(11) 0.0007(9) 0.0016(9)
P2 0.0139(10) 0.0189(13) 0.0251(14) -0.0008(11) -0.0003(10) -0.0002(9)
Ir1 0.01474(15) 0.01303(16) 0.01725(18) 0.00099(15) 0.00004(16) 0.00008(15)

loop_
_atom_type_symbol
_atom_type_description
_atom_type_scat_dispersion_real
_atom_type_scat_dispersion_imag
_atom_type_scat_source
C C 0.0033 0.0016 'International Tables Vol C Tables 4.2.6.8 and 6.1.1.4'
H H 0 0 'International Tables Vol C Tables 4.2.6.8 and 6.1.1.4'
O O 0.0106 0.006 'International Tables Vol C Tables 4.2.6.8 and 6.1.1.4'
P P 0.1023 0.0942 'International Tables Vol C Tables 4.2.6.8 and 6.1.1.4'
Ir Ir -1.4442 7.9887 'International Tables Vol C Tables 4.2.6.8 and 6.1.1.4'

loop_
_geom_angle_atom_site_label_1
_geom_angle_atom_site_label_2
_geom_angle_atom_site_label_3
_geom_angle
C2 C1 C6 117.3(7)
C2 C1 Ir1 122.3(6)
C6 C1 Ir1 120.3(6)
C3 C2 C1 122.7(8)
C3 C2 C10 119.9(8)
C1 C2 C10 117.4(8)
C2 C3 C4 118.4(8)
C2 C3 H3 120.8
C4 C3 H3 120.8
C5 C4 C3 120.9(8)
C5 C4 H4 119.5
C3 C4 H4 119.5
C6 C5 C4 119.5(8)
C6 C5 H5 120.2
C4 C5 H5 120.2
C5 C6 C1 121.1(8)
C5 C6 C7 120.0(8)
C1 C6 C7 118.8(8)
C6 C7 P1 107.9(6)
C6 C7 H7A 110.1
P1 C7 H7A 110.1
C6 C7 H7B 110.1
P1 C7 H7B 110.1
H7A C7 H7B 108.4
P1 C8 H8A 109.5
P1 C8 H8B 109.5
H8A C8 H8B 109.5
P1 C8 H8C 109.5
H8A C8 H8C 109.5
H8B C8 H8C 109.5
P1 C9 H9A 109.5
P1 C9 H9B 109.5
H9A C9 H9B 109.5
P1 C9 H9C 109.5
H9A C9 H9C 109.5
H9B C9 H9C 109.5
C2 C10 P2 108.1(6)
C2 C10 H10A 110.1
P2 C10 H10A 110.1
C2 C10 H10B 110.1
P2 C10 H10B 110.1
H10A C10 H10B 108.4
P2 C11 H11A 109.5
P2 C11 H11B 109.5
H11A C11 H11B 109.5
P2 C11 H11C 109.5
H11A C11 H11C 109.5
H11B C11 H11C 109.5
P2 C12 H12A 109.5
P2 C12 H12B 109.5
H12A C12 H12B 109.5
P2 C12 H12C 109.5
H12A C12 H12C 109.5
H12B C12 H12C 109.5
O1 C13 Ir1 176.4(8)
C8 P1 C9 103.6(5)
C8 P1 C7 107.1(4)
C9 P1 C7 105.7(4)
C8 P1 Ir1 118.6(3)
C9 P1 Ir1 117.7(3)
C7 P1 Ir1 103.1(3)
C12 P2 C11 102.9(4)
C12 P2 C10 106.4(4)
C11 P2 C10 105.4(4)
C12 P2 Ir1 120.0(3)
C11 P2 Ir1 117.3(3)
C10 P2 Ir1 103.6(3)
C13 Ir1 C1 178.1(3)
C13 Ir1 P2 101.0(3)
C1 Ir1 P2 80.3(2)
C13 Ir1 P1 97.7(3)
C1 Ir1 P1 81.0(2)
P2 Ir1 P1 161.20(9)
C13 Ir1 H1I 88(3)
C1 Ir1 H1I 91(3)
P2 Ir1 H1I 93(3)
P1 Ir1 H1I 85(3)
C13 Ir1 H1J 96(3)
C1 Ir1 H1J 85(3)
P2 Ir1 H1J 91(2)
P1 Ir1 H1J 89(2)
H1I Ir1 H1J 173(4)

loop_
_geom_bond_atom_site_label_1
_geom_bond_atom_site_label_2
_geom_bond_distance
C1 C2 1.396(11)
C1 C6 1.413(11)
C1 Ir1 2.103(8)
C2 C3 1.376(12)
C2 C10 1.520(12)
C3 C4 1.395(12)
C3 H3 0.95
C4 C5 1.394(12)
C4 H4 0.95
C5 C6 1.378(12)
C5 H5 0.95
C6 C7 1.510(11)
C7 P1 1.831(8)
C7 H7A 0.99
C7 H7B 0.99
C8 P1 1.791(10)
C8 H8A 0.98
C8 H8B 0.98
C8 H8C 0.98
C9 P1 1.811(9)
C9 H9A 0.98
C9 H9B 0.98
C9 H9C 0.98
C10 P2 1.831(9)
C10 H10A 0.99
C10 H10B 0.99
C11 P2 1.808(8)
C11 H11A 0.98
C11 H11B 0.98
C11 H11C 0.98
C12 P2 1.808(9)
C12 H12A 0.98
C12 H12B 0.98
C12 H12C 0.98
C13 O1 1.170(11)
C13 Ir1 1.878(10)
P1 Ir1 2.293(2)
P2 Ir1 2.287(2)
Ir1 H1I 1.60(8)
Ir1 H1J 1.73(8)
